data_9014118
loop_
_publ_author_name
'Sakowski-Cowley A C'
'Lukaszewicz, K.'
'Megaw, H. D.'

_publ_section_title
;
 The structure of sodium niobate at room temperature,
 and the problem of reliability in pseudosymmetric structures
;
_journal_name_full 'Acta Crystallographica, Section B'
_journal_page_first 851
_journal_page_last 865
_journal_paper_doi 10.1107/S0567740869003141
_journal_volume 25
_journal_year 1969
_chemical_compound_source Synthetic
_chemical_formula_sum 'Na Nb O3'
_chemical_name_mineral Lueshite
_space_group_IT_number 57
_symmetry_space_group_name_Hall '-P 2a 2ab'
_symmetry_space_group_name_H-M 'P b m a'
_cell_angle_alpha 90
_cell_angle_beta 90
_cell_angle_gamma 90
_cell_length_a 5.566
_cell_length_b 15.520
_cell_length_c 5.506
_cell_formula_units_Z 8
_cell_volume 475.632
_database_code_amcsd 0018684
_exptl_crystal_density_diffrn 4.578
_cod_database_code 9014118

loop_
_space_group_symop_operation_xyz
x,y,z
1/2-x,1/2+y,z
1/2+x,1/2-y,-z
1/2+x,y,-z
1/2-x,-y,z
x,1/2-y,z
-x,1/2+y,-z
-x,-y,-z

loop_
_atom_site_aniso_label
_atom_site_aniso_U_11
_atom_site_aniso_U_22
_atom_site_aniso_U_33
_atom_site_aniso_U_12
_atom_site_aniso_U_13
_atom_site_aniso_U_23
Na1 0.03861 0.02196 0.00983 -0.00219 0.00000 0.00000
Na2 0.01350 0.00854 0.01106 0.00000 -0.00404 0.00000
Nb1 0.00330 0.00488 0.00353 -0.00131 -0.00031 -0.00087
O1 0.00173 0.00366 0.01367 -0.00131 0.00000 0.00000
O2 0.00141 0.00488 0.00983 0.00000 0.00186 0.00000
O3 0.00126 0.00976 0.00507 0.00175 0.00109 0.00043
O4 0.01460 0.00854 0.00276 0.00350 0.00171 0.00087

loop_
_atom_site_label
_atom_site_fract_x
_atom_site_fract_y
_atom_site_fract_z
Na1 0.75000 0.00000 0.24300
Na2 0.78200 0.25000 0.23900
Nb1 0.27220 0.12620 0.25660
O1 0.25000 0.00000 0.30400
O2 0.23300 0.25000 0.19100
O3 0.03200 0.14000 0.53600
O4 0.46700 0.11000 0.96600

loop_
_cod_related_entry_id
_cod_related_entry_database
_cod_related_entry_code
1 AMCSD 0018684
